data_1559731
loop_
_publ_author_name
'Chakraborty, Debarshi'
'Gholami, Hadi'
'Sarkar, Aritra'
'Joyce, Leo A.'
'Jackson, James E.'
'Borhan, Babak'

_publ_section_title
;
 A chiroptical approach for the absolute stereochemical determination of
 <i>P</i>-stereogenic centers.
;
_journal_issue 5
_journal_name_full 'Chemical science'
_journal_page_first 1750
_journal_page_last 1755
_journal_paper_doi 10.1039/d0sc02940h
_journal_volume 12
_journal_year 2020
_chemical_absolute_configuration ad
_chemical_formula_moiety 'C54 H43 N4 O P Zn, 0.17(C7 H8)'
_chemical_formula_sum 'C55.17 H44.33 N4 O P Zn'
_chemical_formula_weight 875.62
_space_group_crystal_system hexagonal
_space_group_IT_number 169
_space_group_name_Hall 'P 61'
_space_group_name_H-M_alt 'P 61'
_atom_sites_solution_hydrogens mixed
_atom_sites_solution_primary iterative
_audit_creation_date 2017-04-26
_audit_creation_method
;
Olex2 1.2-alpha
(compiled 2017.03.28 svn.r3405 for OlexSys, GUI svn.r5335)
;
_audit_update_record
;
2020-05-23 deposited with the CCDC.	2020-11-16 downloaded from the CCDC.
;
_cell_angle_alpha 90
_cell_angle_beta 90
_cell_angle_gamma 120
_cell_formula_units_Z 6
_cell_length_a 28.1290(8)
_cell_length_b 28.1290(8)
_cell_length_c 10.2773(4)
_cell_measurement_reflns_used 1949
_cell_measurement_temperature 173(2)
_cell_measurement_theta_max 66.27
_cell_measurement_theta_min 3.14
_cell_volume 7042.4(4)
_computing_cell_refinement 'SAINT v8.34A (Bruker, 2013)'
_computing_data_collection 'COSMO (BRUKER, V1.61, 2009)'
_computing_data_reduction 'SAINT v8.34A (Bruker, 2013)'
_computing_molecular_graphics 'Olex2 (Dolomanov et al., 2009)'
_computing_publication_material 'Olex2 (Dolomanov et al., 2009)'
_computing_structure_refinement 'XL (Sheldrick, 2008)'
_computing_structure_solution 'olex2.solve (Bourhis et al., 2015)'
_diffrn_ambient_temperature 173(2)
_diffrn_detector_area_resol_mean 8.36
_diffrn_measured_fraction_theta_full 0.992
_diffrn_measured_fraction_theta_max 0.991
_diffrn_measurement_device_type 'Bruker APEX-II CCD'
_diffrn_measurement_method \w
_diffrn_radiation_monochromator graphite
_diffrn_radiation_type CuK\a
_diffrn_radiation_wavelength 1.54178
_diffrn_reflns_av_R_equivalents 0.2745
_diffrn_reflns_av_unetI/netI 0.2483
_diffrn_reflns_Laue_measured_fraction_full 0.992
_diffrn_reflns_Laue_measured_fraction_max 0.991
_diffrn_reflns_limit_h_max 33
_diffrn_reflns_limit_h_min -33
_diffrn_reflns_limit_k_max 33
_diffrn_reflns_limit_k_min -28
_diffrn_reflns_limit_l_max 12
_diffrn_reflns_limit_l_min -12
_diffrn_reflns_number 21473
_diffrn_reflns_point_group_measured_fraction_full 0.969
_diffrn_reflns_point_group_measured_fraction_max 0.967
_diffrn_reflns_theta_full 67.679
_diffrn_reflns_theta_max 68.215
_diffrn_reflns_theta_min 1.813
_diffrn_source 'sealed tube'
_diffrn_standards_number 0
_exptl_absorpt_coefficient_mu 1.376
_exptl_absorpt_correction_T_max 0.7531
_exptl_absorpt_correction_T_min 0.5924
_exptl_absorpt_correction_type multi-scan
_exptl_absorpt_process_details
'SADABS-2012/1 (Bruker,2012) was used for absorption correction. wR2(int) was 0.0778 before and 0.0604 after correction. The Ratio of minimum to maximum transmission is 0.7866. The \l/2 correction factor is 0.0015.'
_exptl_crystal_colour purple
_exptl_crystal_colour_primary purple
_exptl_crystal_density_diffrn 1.239
_exptl_crystal_description needle
_exptl_crystal_F_000 2738
_exptl_crystal_recrystallization_method 'used as received'
_exptl_crystal_size_max 0.43
_exptl_crystal_size_mid 0.066
_exptl_crystal_size_min 0.032
_refine_diff_density_max 0.831
_refine_diff_density_min -0.468
_refine_diff_density_rms 0.122
_refine_ls_abs_structure_details
;
 Flack x determined using 982 quotients [(I+)-(I-)]/[(I+)+(I-)]
 (Parsons, Flack and Wagner, Acta Cryst. B69 (2013) 249-259).
;
_refine_ls_abs_structure_Flack 0.07(4)
_refine_ls_extinction_method none
_refine_ls_goodness_of_fit_ref 0.957
_refine_ls_hydrogen_treatment constr
_refine_ls_matrix_type full
_refine_ls_number_parameters 556
_refine_ls_number_reflns 8298
_refine_ls_number_restraints 8
_refine_ls_restrained_S_all 0.956
_refine_ls_R_factor_all 0.1980
_refine_ls_R_factor_gt 0.0880
_refine_ls_shift/su_max 0.000
_refine_ls_shift/su_mean 0.000
_refine_ls_structure_factor_coef Fsqd
_refine_ls_weighting_details 'w=1/[\s^2^(Fo^2^)+(0.1014P)^2^] where P=(Fo^2^+2Fc^2^)/3'
_refine_ls_weighting_scheme calc
_refine_ls_wR_factor_gt 0.2059
_refine_ls_wR_factor_ref 0.2611
_reflns_Friedel_coverage 0.841
_reflns_Friedel_fraction_full 0.942
_reflns_Friedel_fraction_max 0.941
_reflns_number_gt 3791
_reflns_number_total 8298
_reflns_threshold_expression 'I > 2\s(I)'
_cod_data_source_file d0sc02940h2.cif
_cod_data_source_block bb417b
_cod_depositor_comments
;Adding full bibliography for 1559731.cif.

 Adding full bibliography for 1559731.cif.
;
_cod_original_cell_volume 7042.4(5)
_cod_database_code 1559731
_shelxl_version_number 2014/6
_shelx_space_group_comment
;
The symmetry employed for this shelxl refinement is uniquely defined
by the following loop, which should always be used as a source of
symmetry information in preference to the above space-group names.
They are only intended as comments.
;
_shelx_estimated_absorpt_t_max 0.957
_shelx_estimated_absorpt_t_min 0.589
_olex2_refinement_description
;
1. Fixed Uiso
 At 1.2 times of:
  All C(H) groups, All C(H,H) groups
 At 1.5 times of:
  All C(H,H,H) groups
2. Restrained distances
 C2S-C1S
 1.53 with sigma of 0.02
3. Uiso/Uaniso restraints and constraints
C3S \\sim C2S \\sim C7S \\sim C6S \\sim C5S \\sim C4S: within 2A with sigma of
0.002 and sigma for terminal atoms of 0.004
Uanis(C34) = Uanis(C7)
Uanis(C8) = Uanis(C35)
4. Others
 Fixed Sof: C1S(0.16667) H1SA(0.16667) H1SB(0.16667) H1SC(0.16667)
 C3S(0.16667) H3S(0.16667) C2S(0.16667) C7S(0.16667) H7S(0.16667) C6S(0.16667)
 H6S(0.16667) C5S(0.16667) H5S(0.16667) C4S(0.16667) H4S(0.16667)
5.a Riding coordinates:
 C1S(H1SA,H1SB,H1SC)
5.b Secondary CH2 refined with riding coordinates:
 C3(H3A,H3B), C2(H2A,H2B)
5.c Aromatic/amide H refined with riding coordinates:
 C35(H35), C7(H7), C45(H45), C50(H50), C8(H8), C41(H41), C54(H54), C48(H48),
 C28(H28), C39(H39), C52(H52), C12(H12), C33(H33), C13(H13), C51(H51), C42(H42),
  C44(H44), C34(H34), C17(H17), C18(H18), C38(H38), C40(H40), C9(H9), C22(H22),
 C53(H53), C36(H36), C10(H10), C6(H6), C46(H46), C32(H32), C23(H23), C27(H27),
 C47(H47), C3S(H3S), C7S(H7S), C6S(H6S), C5S(H5S), C4S(H4S)
5.d Fitted hexagon refined as free rotating group:
 C3S(C2S,C7S,C6S,C5S,C4S)
5.e Idealised Me refined as rotating group:
 C4(H4A,H4B,H4C), C1(H1A,H1B,H1C)
;
_olex2_diffrn_ambient_temperature_device 'Oxford Cryosystems'
_olex2_exptl_crystal_mounting_method 'The crystal was mounted on a nylon loop with paratone oil'
_olex2_submission_original_sample_id DC-102
_olex2_submission_special_instructions 'No special instructions were received'

loop_
_space_group_symop_operation_xyz
'x, y, z'
'x-y, x, z+1/6'
'-y, x-y, z+1/3'
'-x, -y, z+1/2'
'-x+y, -x, z+2/3'
'y, -x+y, z+5/6'

loop_
_atom_site_label
_atom_site_type_symbol
_atom_site_fract_x
_atom_site_fract_y
_atom_site_fract_z
_atom_site_U_iso_or_equiv
_atom_site_adp_type
_atom_site_occupancy
_atom_site_site_symmetry_order
_atom_site_calc_flag
_atom_site_refinement_flags_posn
_atom_site_refinement_flags_adp
_atom_site_refinement_flags_occupancy
_atom_site_disorder_assembly
_atom_site_disorder_group
Zn1 Zn 0.43120(8) 0.30267(8) 0.4559(2) 0.0320(5) Uani 1 1 d . . . . .
P1 P 0.46385(16) 0.21833(17) 0.6148(5) 0.0355(9) Uani 1 1 d . . . . .
O1 O 0.4744(4) 0.2717(5) 0.5588(11) 0.037(3) Uani 1 1 d . . . . .
N3 N 0.4280(5) 0.3530(5) 0.6000(14) 0.030(3) Uani 1 1 d . . . . .
N2 N 0.3522(5) 0.2435(5) 0.5053(15) 0.037(3) Uani 1 1 d . . . . .
N1 N 0.4182(4) 0.2624(5) 0.2796(16) 0.032(3) Uani 1 1 d . . . . .
N4 N 0.4952(5) 0.3720(5) 0.3718(14) 0.034(3) Uani 1 1 d . . . . .
C35 C 0.2084(9) 0.0458(9) 0.211(2) 0.068(5) Uani 1 1 d . . . . .
H35 H 0.1718 0.0333 0.1828 0.082 Uiso 1 1 calc R . . . .
C7 C 0.4382(9) 0.0831(7) 0.414(2) 0.064(4) Uani 1 1 d . . . . .
H7 H 0.4212 0.0446 0.4278 0.077 Uiso 1 1 calc R . . . .
C45 C 0.6483(6) 0.5613(7) 0.6404(17) 0.039(4) Uani 1 1 d . . . . .
H45 H 0.6853 0.5696 0.6503 0.047 Uiso 1 1 calc R . . . .
C30 C 0.5000(6) 0.3308(6) 0.1604(18) 0.038(4) Uani 1 1 d . . . . .
C50 C 0.5871(7) 0.3499(7) 0.0474(18) 0.041(4) Uani 1 1 d . . . . .
H50 H 0.6004 0.3446 0.1278 0.049 Uiso 1 1 calc R . . . .
C14 C 0.3780(6) 0.2090(6) 0.2529(16) 0.030(4) Uani 1 1 d . . . . .
C3 C 0.5735(6) 0.2506(6) 0.6648(16) 0.035(4) Uani 1 1 d . . . . .
H3A H 0.5858 0.2889 0.6389 0.041 Uiso 1 1 calc R . . . .
H3B H 0.5713 0.2297 0.5852 0.041 Uiso 1 1 calc R . . . .
C37 C 0.3093(7) 0.2767(7) 0.8271(18) 0.040(4) Uani 1 1 d . . . . .
C8 C 0.4649(8) 0.1050(8) 0.296(3) 0.068(5) Uani 1 1 d . . . . .
H8 H 0.4657 0.0817 0.2299 0.082 Uiso 1 1 calc R . . . .
C41 C 0.2277(7) 0.2721(8) 0.9254(19) 0.051(5) Uani 1 1 d . . . . .
H41 H 0.1951 0.2741 0.9162 0.061 Uiso 1 1 calc R . . . .
C21 C 0.3916(6) 0.3355(6) 0.7027(17) 0.031(4) Uani 1 1 d . . . . .
C54 C 0.5156(7) 0.3502(7) -0.0779(18) 0.042(4) Uani 1 1 d . . . . .
H54 H 0.4794 0.3444 -0.0837 0.051 Uiso 1 1 calc R . . . .
C48 C 0.5421(6) 0.5358(6) 0.6105(19) 0.037(4) Uani 1 1 d . . . . .
H48 H 0.5049 0.5270 0.6015 0.044 Uiso 1 1 calc R . . . .
C26 C 0.5221(6) 0.4230(6) 0.4241(17) 0.030(4) Uani 1 1 d . . . . .
C49 C 0.5352(6) 0.3439(6) 0.0408(17) 0.032(4) Uani 1 1 d . . . . .
C4 C 0.6155(7) 0.2498(7) 0.7586(19) 0.044(5) Uani 1 1 d . . . . .
H4A H 0.6510 0.2645 0.7145 0.066 Uiso 1 1 calc GR . . . .
H4B H 0.6028 0.2121 0.7866 0.066 Uiso 1 1 calc GR . . . .
H4C H 0.6195 0.2726 0.8347 0.066 Uiso 1 1 calc GR . . . .
C28 C 0.5604(6) 0.4310(6) 0.2247(18) 0.039(4) Uani 1 1 d . . . . .
H28 H 0.5820 0.4446 0.1483 0.046 Uiso 1 1 calc R . . . .
C39 C 0.2877(9) 0.2543(7) 1.0567(19) 0.055(5) Uani 1 1 d . . . . .
H39 H 0.2959 0.2442 1.1381 0.065 Uiso 1 1 calc R . . . .
C43 C 0.5551(6) 0.4958(6) 0.5888(15) 0.026(3) Uani 1 1 d . . . . .
C52 C 0.6009(8) 0.3722(8) -0.183(2) 0.053(5) Uani 1 1 d . . . . .
H52 H 0.6240 0.3830 -0.2574 0.064 Uiso 1 1 calc R . . . .
C12 C 0.4346(7) 0.2344(6) 0.0804(19) 0.046(5) Uani 1 1 d . . . . .
H12 H 0.4515 0.2360 -0.0009 0.055 Uiso 1 1 calc R . . . .
C33 C 0.2844(12) 0.0298(9) 0.253(2) 0.080(8) Uani 1 1 d . . . . .
H33 H 0.2988 0.0056 0.2521 0.096 Uiso 1 1 calc R . . . .
C24 C 0.4694(6) 0.4063(5) 0.6266(18) 0.030(3) Uani 1 1 d . . . . .
C25 C 0.5133(6) 0.4396(6) 0.5460(16) 0.031(4) Uani 1 1 d . . . . .
C13 C 0.3890(7) 0.1916(6) 0.1267(19) 0.039(4) Uani 1 1 d . . . . .
H13 H 0.3678 0.1568 0.0864 0.047 Uiso 1 1 calc R . . . .
C51 C 0.6197(7) 0.3635(7) -0.063(2) 0.049(5) Uani 1 1 d . . . . .
H51 H 0.6550 0.3669 -0.0578 0.059 Uiso 1 1 calc R . . . .
C42 C 0.2617(7) 0.2810(8) 0.819(2) 0.047(5) Uani 1 1 d . . . . .
H42 H 0.2524 0.2903 0.7378 0.057 Uiso 1 1 calc R . . . .
C11 C 0.4541(6) 0.2784(6) 0.1768(17) 0.033(4) Uani 1 1 d . . . . .
C16 C 0.3218(6) 0.1925(7) 0.453(2) 0.041(4) Uani 1 1 d . . . . .
C44 C 0.6089(6) 0.5093(6) 0.6056(17) 0.037(4) Uani 1 1 d . . . . .
H44 H 0.6190 0.4821 0.5927 0.044 Uiso 1 1 calc R . . . .
C31 C 0.2971(6) 0.1183(7) 0.287(2) 0.047(4) Uani 1 1 d . . . . .
C34 C 0.2320(10) 0.0109(8) 0.218(2) 0.064(4) Uani 1 1 d . . . . .
H34 H 0.2097 -0.0270 0.1986 0.077 Uiso 1 1 calc R . . . .
C17 C 0.2755(7) 0.1575(7) 0.5321(19) 0.042(4) Uani 1 1 d . . . . .
H17 H 0.2483 0.1204 0.5161 0.051 Uiso 1 1 calc R . . . .
C15 C 0.3333(6) 0.1762(6) 0.3337(18) 0.037(4) Uani 1 1 d . . . . .
C29 C 0.5175(6) 0.3746(6) 0.2475(17) 0.033(4) Uani 1 1 d . . . . .
C18 C 0.2792(6) 0.1894(6) 0.636(2) 0.046(5) Uani 1 1 d . . . . .
H18 H 0.2543 0.1780 0.7071 0.055 Uiso 1 1 calc R . . . .
C2 C 0.5174(6) 0.2258(6) 0.7261(17) 0.036(4) Uani 1 1 d . . . . .
H2A H 0.5192 0.2491 0.8001 0.043 Uiso 1 1 calc R . . . .
H2B H 0.5074 0.1892 0.7613 0.043 Uiso 1 1 calc R . . . .
C1 C 0.4025(7) 0.1835(8) 0.7077(19) 0.051(5) Uani 1 1 d . . . . .
H1A H 0.4013 0.2090 0.7710 0.076 Uiso 1 1 calc GR . . . .
H1B H 0.4017 0.1526 0.7538 0.076 Uiso 1 1 calc GR . . . .
H1C H 0.3707 0.1698 0.6497 0.076 Uiso 1 1 calc GR . . . .
C38 C 0.3225(7) 0.2635(7) 0.948(2) 0.047(4) Uani 1 1 d . . . . .
H38 H 0.3545 0.2606 0.9579 0.057 Uiso 1 1 calc R . . . .
C40 C 0.2419(8) 0.2601(8) 1.045(2) 0.054(5) Uani 1 1 d . . . . .
H40 H 0.2200 0.2558 1.1192 0.064 Uiso 1 1 calc R . . . .
C9 C 0.4891(6) 0.1589(6) 0.278(2) 0.043(4) Uani 1 1 d . . . . .
H9 H 0.5085 0.1743 0.1989 0.051 Uiso 1 1 calc R . . . .
C22 C 0.4103(6) 0.3796(6) 0.7976(19) 0.039(4) Uani 1 1 d . . . . .
H22 H 0.3921 0.3784 0.8764 0.047 Uiso 1 1 calc R . . . .
C53 C 0.5493(8) 0.3652(7) -0.1918(19) 0.047(5) Uani 1 1 d . . . . .
H53 H 0.5359 0.3703 -0.2725 0.056 Uiso 1 1 calc R . . . .
C36 C 0.2448(9) 0.1005(8) 0.249(2) 0.070(7) Uani 1 1 d . . . . .
H36 H 0.2320 0.1260 0.2472 0.084 Uiso 1 1 calc R . . . .
C5 C 0.4599(6) 0.1710(7) 0.4893(17) 0.038(4) Uani 1 1 d . . . . .
C20 C 0.3455(7) 0.2862(7) 0.7099(17) 0.036(4) Uani 1 1 d . . . . .
C10 C 0.4865(6) 0.1931(7) 0.3711(17) 0.037(4) Uani 1 1 d . . . . .
H10 H 0.5027 0.2313 0.3550 0.045 Uiso 1 1 calc R . . . .
C6 C 0.4360(7) 0.1155(7) 0.5097(18) 0.041(4) Uani 1 1 d . . . . .
H6 H 0.4181 0.0998 0.5898 0.050 Uiso 1 1 calc R . . . .
C46 C 0.6353(8) 0.6008(7) 0.6608(19) 0.049(5) Uani 1 1 d . . . . .
H46 H 0.6629 0.6367 0.6858 0.059 Uiso 1 1 calc R . . . .
C32 C 0.3171(9) 0.0826(7) 0.287(2) 0.058(5) Uani 1 1 d . . . . .
H32 H 0.3540 0.0951 0.3123 0.070 Uiso 1 1 calc R . . . .
C23 C 0.4585(6) 0.4229(6) 0.7543(16) 0.030(4) Uani 1 1 d . . . . .
H23 H 0.4804 0.4569 0.7977 0.036 Uiso 1 1 calc R . . . .
C27 C 0.5639(6) 0.4605(7) 0.3309(18) 0.037(4) Uani 1 1 d . . . . .
H27 H 0.5887 0.4985 0.3435 0.044 Uiso 1 1 calc R . . . .
C19 C 0.3270(6) 0.2433(6) 0.621(2) 0.036(4) Uani 1 1 d . . . . .
C47 C 0.5811(7) 0.5886(6) 0.6450(18) 0.043(5) Uani 1 1 d . . . . .
H47 H 0.5712 0.6160 0.6576 0.052 Uiso 1 1 calc R . . . .
C1S C 0.109(8) 0.013(8) 0.578(9) 0.13(7) Uiso 0.1667 1 d D . P A -1
H1SA H 0.0719 -0.0091 0.5453 0.191 Uiso 0.1667 1 d R . P A -1
H1SB H 0.1287 -0.0079 0.5700 0.191 Uiso 0.1667 1 d R . P A -1
H1SC H 0.1289 0.0469 0.5270 0.191 Uiso 0.1667 1 d R . P A -1
C3S C 0.075(4) -0.027(3) 0.767(9) 0.077(15) Uiso 0.1667 1 d . U P A -1
H3S H 0.0638 -0.0569 0.7102 0.093 Uiso 0.1667 1 calc R . P A -1
C2S C 0.110(4) 0.026(4) 0.722(7) 0.077(15) Uiso 0.1667 1 d DG U P A -1
C7S C 0.127(3) 0.071(3) 0.806(10) 0.077(15) Uiso 0.1667 1 d G U P A -1
H7S H 0.1504 0.1071 0.7754 0.093 Uiso 0.1667 1 calc R . P A -1
C6S C 0.108(4) 0.062(3) 0.934(9) 0.077(15) Uiso 0.1667 1 d G U P A -1
H6S H 0.1196 0.0927 0.9911 0.092 Uiso 0.1667 1 calc R . P A -1
C5S C 0.073(4) 0.009(4) 0.979(7) 0.077(15) Uiso 0.1667 1 d G U P A -1
H5S H 0.0610 0.0035 1.0663 0.093 Uiso 0.1667 1 calc R . P A -1
C4S C 0.057(3) -0.035(3) 0.895(10) 0.078(15) Uiso 0.1667 1 d G U P A -1
H4S H 0.0331 -0.0713 0.9259 0.093 Uiso 0.1667 1 calc R . P A -1

loop_
_atom_site_aniso_label
_atom_site_aniso_U_11
_atom_site_aniso_U_22
_atom_site_aniso_U_33
_atom_site_aniso_U_23
_atom_site_aniso_U_13
_atom_site_aniso_U_12
Zn1 0.0315(11) 0.0282(11) 0.0377(12) -0.0015(10) 0.0002(10) 0.0160(9)
P1 0.036(2) 0.036(2) 0.039(3) 0.001(2) -0.003(2) 0.0213(19)
O1 0.039(6) 0.043(7) 0.039(8) 0.000(5) -0.002(5) 0.028(6)
N3 0.025(6) 0.035(7) 0.042(9) 0.005(6) 0.006(6) 0.024(6)
N2 0.030(7) 0.036(8) 0.053(10) 0.003(7) 0.004(6) 0.021(6)
N1 0.023(6) 0.030(7) 0.047(9) 0.001(7) 0.001(7) 0.016(6)
N4 0.034(8) 0.040(8) 0.033(8) 0.000(6) -0.002(6) 0.022(7)
C35 0.050(9) 0.057(9) 0.071(12) -0.014(9) -0.004(8) 0.007(7)
C7 0.084(11) 0.028(7) 0.061(12) -0.002(7) -0.001(9) 0.015(8)
C45 0.027(8) 0.050(10) 0.037(11) 0.016(8) 0.010(7) 0.017(8)
C30 0.032(9) 0.027(8) 0.054(13) -0.006(8) -0.002(8) 0.015(7)
C50 0.042(10) 0.050(11) 0.039(11) -0.005(9) -0.006(8) 0.028(9)
C14 0.028(8) 0.033(9) 0.034(10) -0.001(7) -0.006(7) 0.018(7)
C3 0.040(9) 0.035(9) 0.028(10) -0.006(7) -0.007(7) 0.018(8)
C37 0.035(9) 0.038(10) 0.042(12) 0.002(8) 0.013(8) 0.014(8)
C8 0.050(9) 0.057(9) 0.071(12) -0.014(9) -0.004(8) 0.007(7)
C41 0.045(11) 0.074(13) 0.043(13) 0.017(10) 0.015(9) 0.036(10)
C21 0.030(8) 0.035(9) 0.037(10) -0.001(7) -0.007(7) 0.022(8)
C54 0.044(10) 0.046(10) 0.045(13) 0.010(8) 0.002(9) 0.029(9)
C48 0.027(8) 0.034(8) 0.049(11) 0.003(9) 0.001(8) 0.015(7)
C26 0.028(8) 0.018(7) 0.042(11) 0.000(7) -0.008(7) 0.009(6)
C49 0.036(9) 0.023(8) 0.036(10) -0.008(7) 0.006(7) 0.015(7)
C4 0.044(10) 0.042(10) 0.051(13) -0.003(9) -0.005(9) 0.024(8)
C28 0.027(9) 0.034(9) 0.050(12) 0.000(8) 0.008(8) 0.012(8)
C39 0.079(15) 0.045(11) 0.037(12) 0.011(9) 0.005(10) 0.029(11)
C43 0.032(8) 0.026(8) 0.028(9) 0.002(6) 0.005(7) 0.020(7)
C52 0.070(13) 0.058(12) 0.041(13) -0.011(9) 0.008(10) 0.039(11)
C12 0.052(11) 0.037(10) 0.048(13) -0.007(8) -0.009(9) 0.022(9)
C33 0.13(2) 0.051(14) 0.050(16) 0.016(11) 0.006(15) 0.036(15)
C24 0.029(8) 0.024(7) 0.041(10) 0.004(7) 0.004(8) 0.017(6)
C25 0.039(9) 0.027(8) 0.032(10) -0.005(7) -0.001(7) 0.020(7)
C13 0.047(10) 0.023(8) 0.041(11) 0.000(8) -0.001(9) 0.011(7)
C51 0.044(10) 0.046(10) 0.055(14) -0.017(10) -0.006(10) 0.020(9)
C42 0.041(10) 0.064(12) 0.045(13) 0.013(10) 0.011(9) 0.032(10)
C11 0.024(8) 0.038(9) 0.048(11) 0.003(8) 0.002(7) 0.024(7)
C16 0.030(8) 0.050(10) 0.043(11) -0.004(10) 0.008(8) 0.020(8)
C44 0.042(9) 0.033(9) 0.038(10) -0.004(8) 0.007(8) 0.022(8)
C31 0.028(9) 0.040(10) 0.060(13) 0.010(10) 0.010(9) 0.007(8)
C34 0.084(11) 0.028(7) 0.061(12) -0.002(7) -0.001(9) 0.015(8)
C17 0.032(9) 0.038(10) 0.057(13) 0.006(9) -0.001(8) 0.018(8)
C15 0.033(9) 0.032(9) 0.054(12) 0.005(8) -0.018(8) 0.023(8)
C29 0.035(9) 0.027(8) 0.049(12) 0.001(7) -0.001(7) 0.024(7)
C18 0.030(9) 0.037(9) 0.070(15) 0.010(10) 0.007(9) 0.017(8)
C2 0.041(9) 0.033(9) 0.040(11) -0.006(7) -0.007(8) 0.023(8)
C1 0.046(11) 0.062(13) 0.051(13) 0.013(10) 0.010(9) 0.033(10)
C38 0.053(11) 0.055(11) 0.042(11) 0.003(10) 0.001(10) 0.033(9)
C40 0.051(12) 0.060(13) 0.043(13) 0.006(10) 0.020(10) 0.022(10)
C9 0.034(9) 0.039(9) 0.046(11) -0.001(9) -0.004(9) 0.012(8)
C22 0.038(9) 0.037(9) 0.044(11) 0.002(9) 0.003(9) 0.021(8)
C53 0.067(13) 0.051(11) 0.032(11) 0.002(8) 0.003(9) 0.037(10)
C36 0.072(15) 0.044(12) 0.073(18) -0.022(11) 0.015(12) 0.013(11)
C5 0.031(9) 0.041(10) 0.041(11) -0.008(8) -0.014(7) 0.018(8)
C20 0.041(10) 0.046(10) 0.032(10) -0.001(8) 0.000(8) 0.030(9)
C10 0.034(9) 0.042(10) 0.037(11) -0.001(8) -0.003(7) 0.021(8)
C6 0.044(10) 0.040(10) 0.039(11) 0.011(8) 0.002(8) 0.020(9)
C46 0.053(12) 0.036(10) 0.045(13) 0.005(8) 0.017(9) 0.012(9)
C32 0.096(16) 0.041(10) 0.044(12) 0.002(10) 0.006(12) 0.038(11)
C23 0.033(8) 0.024(8) 0.040(11) -0.004(7) -0.003(7) 0.018(7)
C27 0.025(8) 0.029(9) 0.055(12) 0.010(8) 0.005(7) 0.012(7)
C19 0.040(9) 0.041(9) 0.038(9) -0.005(9) -0.003(9) 0.028(8)
C47 0.067(13) 0.032(9) 0.041(12) 0.000(8) -0.002(9) 0.033(9)

loop_
_atom_type_symbol
_atom_type_description
_atom_type_scat_dispersion_real
_atom_type_scat_dispersion_imag
_atom_type_scat_source
C C 0.0181 0.0091 'International Tables Vol C Tables 4.2.6.8 and 6.1.1.4'
H H 0.0000 0.0000 'International Tables Vol C Tables 4.2.6.8 and 6.1.1.4'
N N 0.0311 0.0180 'International Tables Vol C Tables 4.2.6.8 and 6.1.1.4'
O O 0.0492 0.0322 'International Tables Vol C Tables 4.2.6.8 and 6.1.1.4'
P P 0.2955 0.4335 'International Tables Vol C Tables 4.2.6.8 and 6.1.1.4'
Zn Zn -1.5491 0.6778 'International Tables Vol C Tables 4.2.6.8 and 6.1.1.4'

loop_
_geom_angle_atom_site_label_1
_geom_angle_atom_site_label_2
_geom_angle_atom_site_label_3
_geom_angle
_geom_angle_site_symmetry_1
_geom_angle_site_symmetry_3
_geom_angle_publ_flag
N3 Zn1 O1 98.9(5) . . ?
N2 Zn1 O1 98.9(5) . . ?
N2 Zn1 N3 88.7(5) . . ?
N2 Zn1 N1 87.1(5) . . ?
N2 Zn1 N4 160.1(5) . . ?
N1 Zn1 O1 101.2(5) . . ?
N1 Zn1 N3 159.8(5) . . ?
N4 Zn1 O1 100.9(5) . . ?
N4 Zn1 N3 88.3(5) . . ?
N4 Zn1 N1 89.0(5) . . ?
O1 P1 C2 113.0(7) . . ?
O1 P1 C1 114.2(8) . . ?
O1 P1 C5 111.9(8) . . ?
C1 P1 C2 104.2(9) . . ?
C1 P1 C5 106.9(9) . . ?
C5 P1 C2 105.9(7) . . ?
P1 O1 Zn1 138.3(7) . . ?
C21 N3 Zn1 125.4(10) . . ?
C21 N3 C24 107.9(14) . . ?
C24 N3 Zn1 125.1(10) . . ?
C16 N2 Zn1 127.4(11) . . ?
C16 N2 C19 106.6(13) . . ?
C19 N2 Zn1 123.9(11) . . ?
C14 N1 Zn1 126.4(12) . . ?
C11 N1 Zn1 126.5(10) . . ?
C11 N1 C14 105.7(14) . . ?
C26 N4 Zn1 126.5(11) . . ?
C26 N4 C29 107.8(14) . . ?
C29 N4 Zn1 125.7(11) . . ?
C36 C35 C34 113(2) . . ?
C6 C7 C8 121.7(18) . . ?
C46 C45 C44 120.8(16) . . ?
C11 C30 C49 120.2(15) . . ?
C29 C30 C49 114.1(14) . . ?
C29 C30 C11 125.6(17) . . ?
C49 C50 C51 120.3(17) . . ?
N1 C14 C13 110.1(14) . . ?
N1 C14 C15 125.0(15) . . ?
C15 C14 C13 124.9(14) . . ?
C2 C3 C4 111.4(14) . . ?
C42 C37 C20 121.6(16) . . ?
C38 C37 C42 117.7(16) . . ?
C38 C37 C20 120.6(15) . . ?
C9 C8 C7 119(2) . . ?
C40 C41 C42 119.0(17) . . ?
N3 C21 C22 108.8(14) . . ?
C20 C21 N3 124.8(16) . . ?
C20 C21 C22 126.4(16) . . ?
C49 C54 C53 120.7(16) . . ?
C43 C48 C47 122.1(15) . . ?
N4 C26 C25 127.6(15) . . ?
N4 C26 C27 108.8(15) . . ?
C25 C26 C27 123.6(14) . . ?
C50 C49 C30 121.0(16) . . ?
C50 C49 C54 119.3(16) . . ?
C54 C49 C30 119.7(14) . . ?
C27 C28 C29 107.9(16) . . ?
C40 C39 C38 120.6(19) . . ?
C48 C43 C25 121.9(14) . . ?
C48 C43 C44 117.7(14) . . ?
C44 C43 C25 120.5(13) . . ?
C53 C52 C51 119.8(19) . . ?
C13 C12 C11 107.9(17) . . ?
C34 C33 C32 121(2) . . ?
N3 C24 C25 126.4(16) . . ?
N3 C24 C23 108.7(13) . . ?
C25 C24 C23 124.8(13) . . ?
C26 C25 C43 116.2(14) . . ?
C24 C25 C26 123.5(14) . . ?
C24 C25 C43 120.3(14) . . ?
C12 C13 C14 106.3(15) . . ?
C50 C51 C52 120.6(17) . . ?
C41 C42 C37 122.5(18) . . ?
N1 C11 C30 125.2(15) . . ?
N1 C11 C12 109.9(14) . . ?
C30 C11 C12 124.6(16) . . ?
N2 C16 C17 111.9(16) . . ?
N2 C16 C15 124.4(15) . . ?
C15 C16 C17 123.7(16) . . ?
C45 C44 C43 121.3(15) . . ?
C36 C31 C15 121.1(16) . . ?
C36 C31 C32 119.6(18) . . ?
C32 C31 C15 119.2(16) . . ?
C33 C34 C35 122.4(19) . . ?
C18 C17 C16 104.5(15) . . ?
C14 C15 C31 115.0(16) . . ?
C16 C15 C14 125.6(15) . . ?
C16 C15 C31 119.3(16) . . ?
N4 C29 C28 108.0(14) . . ?
C30 C29 N4 125.6(15) . . ?
C30 C29 C28 126.3(16) . . ?
C17 C18 C19 109.2(17) . . ?
C3 C2 P1 113.9(12) . . ?
C37 C38 C39 119.7(17) . . ?
C39 C40 C41 120.5(18) . . ?
C8 C9 C10 121(2) . . ?
C23 C22 C21 108.5(16) . . ?
C52 C53 C54 119.2(18) . . ?
C31 C36 C35 123(2) . . ?
C10 C5 P1 117.8(13) . . ?
C6 C5 P1 122.7(14) . . ?
C6 C5 C10 119.2(16) . . ?
C21 C20 C37 116.2(15) . . ?
C21 C20 C19 127.4(17) . . ?
C19 C20 C37 116.4(15) . . ?
C9 C10 C5 119.7(16) . . ?
C7 C6 C5 119.3(17) . . ?
C45 C46 C47 119.5(17) . . ?
C33 C32 C31 120(2) . . ?
C22 C23 C24 106.1(14) . . ?
C28 C27 C26 107.4(14) . . ?
N2 C19 C18 107.7(16) . . ?
N2 C19 C20 126.3(15) . . ?
C20 C19 C18 125.9(18) . . ?
C48 C47 C46 118.5(15) . . ?
C2S C3S C4S 120.0 . . ?
C3S C2S C1S 98(10) . . ?
C3S C2S C7S 120.0 . . ?
C7S C2S C1S 141(10) . . ?
C6S C7S C2S 120.0 . . ?
C7S C6S C5S 120.00(6) . . ?
C4S C5S C6S 120.0 . . ?
C5S C4S C3S 120.0 . . ?

loop_
_geom_bond_atom_site_label_1
_geom_bond_atom_site_label_2
_geom_bond_distance
_geom_bond_site_symmetry_2
_geom_bond_publ_flag
Zn1 O1 2.099(10) . ?
Zn1 N3 2.082(13) . ?
Zn1 N2 2.065(13) . ?
Zn1 N1 2.070(15) . ?
Zn1 N4 2.069(14) . ?
P1 O1 1.493(11) . ?
P1 C2 1.820(16) . ?
P1 C1 1.777(17) . ?
P1 C5 1.817(17) . ?
N3 C21 1.38(2) . ?
N3 C24 1.390(18) . ?
N2 C16 1.36(2) . ?
N2 C19 1.38(2) . ?
N1 C14 1.383(18) . ?
N1 C11 1.37(2) . ?
N4 C26 1.355(18) . ?
N4 C29 1.41(2) . ?
C35 C34 1.44(3) . ?
C35 C36 1.41(3) . ?
C7 C8 1.40(3) . ?
C7 C6 1.37(3) . ?
C45 C44 1.37(2) . ?
C45 C46 1.35(2) . ?
C30 C49 1.50(2) . ?
C30 C11 1.40(2) . ?
C30 C29 1.40(2) . ?
C50 C49 1.39(2) . ?
C50 C51 1.39(3) . ?
C14 C13 1.47(2) . ?
C14 C15 1.40(2) . ?
C3 C4 1.53(2) . ?
C3 C2 1.51(2) . ?
C37 C42 1.40(2) . ?
C37 C38 1.40(3) . ?
C37 C20 1.51(2) . ?
C8 C9 1.33(2) . ?
C41 C42 1.39(2) . ?
C41 C40 1.38(3) . ?
C21 C22 1.45(2) . ?
C21 C20 1.35(2) . ?
C54 C49 1.39(2) . ?
C54 C53 1.43(2) . ?
C48 C43 1.36(2) . ?
C48 C47 1.38(2) . ?
C26 C25 1.40(2) . ?
C26 C27 1.47(2) . ?
C28 C29 1.45(2) . ?
C28 C27 1.34(2) . ?
C39 C38 1.42(3) . ?
C39 C40 1.38(3) . ?
C43 C25 1.49(2) . ?
C43 C44 1.37(2) . ?
C52 C51 1.41(3) . ?
C52 C53 1.37(2) . ?
C12 C13 1.33(2) . ?
C12 C11 1.46(2) . ?
C33 C34 1.34(3) . ?
C33 C32 1.34(3) . ?
C24 C25 1.39(2) . ?
C24 C23 1.48(2) . ?
C16 C17 1.43(2) . ?
C16 C15 1.40(2) . ?
C31 C15 1.50(2) . ?
C31 C36 1.35(3) . ?
C31 C32 1.38(2) . ?
C17 C18 1.37(3) . ?
C18 C19 1.45(2) . ?
C9 C10 1.39(2) . ?
C22 C23 1.37(2) . ?
C5 C10 1.40(2) . ?
C5 C6 1.37(2) . ?
C20 C19 1.39(2) . ?
C46 C47 1.40(2) . ?
C1S C2S 1.53(3) . ?
C3S C2S 1.3900 . ?
C3S C4S 1.3900 . ?
C2S C7S 1.3900 . ?
C7S C6S 1.3900 . ?
C6S C5S 1.3900 . ?
C5S C4S 1.3900 . ?
